data_4121744
loop_
_publ_author_name
'Rodriguez, Rodrigo A.'
'Pan, Chung-Mao'
'Yabe, Yuki'
'Kawamata, Yu'
'Eastgate, Martin D.'
'Baran, Phil S.'

_publ_section_title
;
 Palau'chlor: A Practical and Reactive Chlorinating Reagent.
;
_journal_issue 19
_journal_name_full 'Journal of the American Chemical Society'
_journal_page_first 6908
_journal_page_last 6911
_journal_paper_doi 10.1021/ja5031744
_journal_volume 136
_journal_year 2014
_chemical_formula_moiety 'C6 H3 Cl4 N O'
_chemical_formula_sum 'C6 H3 Cl4 N O'
_chemical_formula_weight 246.89
_chemical_name_systematic
; 
 ? 
;
_space_group_IT_number 2
_symmetry_cell_setting triclinic
_symmetry_space_group_name_Hall '-P 1'
_symmetry_space_group_name_H-M 'P -1'
_atom_sites_solution_hydrogens geom
_atom_sites_solution_primary direct
_atom_sites_solution_secondary difmap
_audit_creation_method SHELXL-97
_cell_angle_alpha 90.852(5)
_cell_angle_beta 108.997(5)
_cell_angle_gamma 94.179(5)
_cell_formula_units_Z 2
_cell_length_a 6.0733(10)
_cell_length_b 8.6732(14)
_cell_length_c 9.2019(16)
_cell_measurement_reflns_used 3219
_cell_measurement_temperature 100(2)
_cell_measurement_theta_max 27.77
_cell_measurement_theta_min 3.39
_cell_volume 456.71(13)
_computing_cell_refinement 'Bruker SAINT'
_computing_data_collection 'Bruker APEX2'
_computing_data_reduction 'Bruker SAINT'
_computing_molecular_graphics 'Bruker SHELXTL'
_computing_publication_material 'Bruker SHELXTL'
_computing_structure_refinement 'SHELXL-97 (Sheldrick, 2008)'
_computing_structure_solution 'SHELXS-97 (Sheldrick, 2008)'
_diffrn_ambient_temperature 100(2)
_diffrn_measured_fraction_theta_full 0.999
_diffrn_measured_fraction_theta_max 0.971
_diffrn_measurement_device_type 'Bruker APEX-I CCD'
_diffrn_measurement_method '\f and \w scans'
_diffrn_radiation_monochromator graphite
_diffrn_radiation_source 'fine-focus sealed tube'
_diffrn_radiation_type MoK\a
_diffrn_radiation_wavelength 0.71073
_diffrn_reflns_av_R_equivalents 0.0511
_diffrn_reflns_av_sigmaI/netI 0.0520
_diffrn_reflns_limit_h_max 7
_diffrn_reflns_limit_h_min -7
_diffrn_reflns_limit_k_max 11
_diffrn_reflns_limit_k_min -7
_diffrn_reflns_limit_l_max 12
_diffrn_reflns_limit_l_min -11
_diffrn_reflns_number 7134
_diffrn_reflns_theta_full 25.00
_diffrn_reflns_theta_max 28.01
_diffrn_reflns_theta_min 2.34
_exptl_absorpt_coefficient_mu 1.241
_exptl_absorpt_correction_T_max 0.8357
_exptl_absorpt_correction_T_min 0.7466
_exptl_absorpt_correction_type multi-scan
_exptl_absorpt_process_details SADABS
_exptl_crystal_colour colourless
_exptl_crystal_density_diffrn 1.795
_exptl_crystal_density_method 'not measured'
_exptl_crystal_description BLOCK
_exptl_crystal_F_000 244
_exptl_crystal_size_max 0.25
_exptl_crystal_size_mid 0.22
_exptl_crystal_size_min 0.15
_refine_diff_density_max 0.413
_refine_diff_density_min -0.357
_refine_diff_density_rms 0.085
_refine_ls_extinction_method none
_refine_ls_goodness_of_fit_ref 1.058
_refine_ls_hydrogen_treatment mixed
_refine_ls_matrix_type full
_refine_ls_number_parameters 112
_refine_ls_number_reflns 2136
_refine_ls_number_restraints 1
_refine_ls_restrained_S_all 1.058
_refine_ls_R_factor_all 0.0425
_refine_ls_R_factor_gt 0.0348
_refine_ls_shift/su_max 0.001
_refine_ls_shift/su_mean 0.000
_refine_ls_structure_factor_coef Fsqd
_refine_ls_weighting_details 'calc w=1/[\s^2^(Fo^2^)+(0.0355P)^2^+0.0144P] where P=(Fo^2^+2Fc^2^)/3'
_refine_ls_weighting_scheme calc
_refine_ls_wR_factor_gt 0.0801
_refine_ls_wR_factor_ref 0.0846
_reflns_number_gt 1824
_reflns_number_total 2136
_reflns_threshold_expression >2sigma(I)
_cod_data_source_file ja5031744_si_014.cif
_cod_data_source_block baran393
_cod_depositor_comments
;
The following automatic conversions were performed:

'_symmetry_cell_setting' value 'Triclinic' changed to 'triclinic'
according to
/usr/data/users/saulius/crontab/automatic-downloads/rss-feeds/ACS/lib/dictionaries/cif_core.dic
dictionary named 'cif_core.dic' version 2.4.2 from
2011-04-26.

'_exptl_absorpt_correction_type' value 'MULTI-SCAN'
changed to 'multi-scan' according to
/usr/data/users/saulius/crontab/automatic-downloads/rss-feeds/ACS/lib/dictionaries/cif_core.dic
dictionary named 'cif_core.dic' version 2.4.2 from 2011-04-26.

Automatic conversion script
Id: cif_fix_values 2281 2013-09-26 08:29:07Z andrius 

 Adding full bibliography for 4121744--4121757.cif.
;
_cod_original_sg_symbol_H-M P-1
_cod_database_code 4121744

loop_
_symmetry_equiv_pos_as_xyz
'x, y, z'
'-x, -y, -z'

loop_
_atom_site_label
_atom_site_type_symbol
_atom_site_fract_x
_atom_site_fract_y
_atom_site_fract_z
_atom_site_U_iso_or_equiv
_atom_site_adp_type
_atom_site_occupancy
_atom_site_symmetry_multiplicity
_atom_site_calc_flag
_atom_site_refinement_flags
Cl1 Cl 0.33456(9) 0.69878(6) 0.82458(6) 0.02252(15) Uani 1 1 d .
Cl2 Cl 1.01872(9) 0.02468(6) 0.70272(6) 0.02257(15) Uani 1 1 d .
Cl3 Cl 0.59263(9) 0.09649(6) 0.74922(7) 0.02375(15) Uani 1 1 d .
Cl4 Cl 1.04034(10) 0.22120(7) 0.96379(6) 0.02569(16) Uani 1 1 d .
O1 O 0.9956(3) 0.32396(17) 0.58786(17) 0.0224(3) Uani 1 1 d .
N1 N 0.7559(3) 0.57427(19) 0.61542(18) 0.0153(4) Uani 1 1 d D
H1 H 0.842(3) 0.591(3) 0.559(2) 0.018 Uiso 1 1 d D
C1 C 0.6210(4) 0.6771(2) 0.6466(2) 0.0164(4) Uani 1 1 d .
H1A H 0.5962 0.7763 0.6047 0.020 Uiso 1 1 calc R
C2 C 0.5243(3) 0.6123(2) 0.7511(2) 0.0162(4) Uani 1 1 d .
C3 C 0.6042(4) 0.4662(2) 0.7847(2) 0.0160(4) Uani 1 1 d .
H3A H 0.5671 0.3961 0.8533 0.019 Uiso 1 1 calc R
C4 C 0.7501(3) 0.4435(2) 0.6973(2) 0.0140(4) Uani 1 1 d .
C5 C 0.8807(3) 0.3186(2) 0.6750(2) 0.0155(4) Uani 1 1 d .
C6 C 0.8812(3) 0.1702(2) 0.7679(2) 0.0159(4) Uani 1 1 d .

loop_
_atom_site_aniso_label
_atom_site_aniso_U_11
_atom_site_aniso_U_22
_atom_site_aniso_U_33
_atom_site_aniso_U_23
_atom_site_aniso_U_13
_atom_site_aniso_U_12
Cl1 0.0226(3) 0.0260(3) 0.0230(3) 0.0006(2) 0.0115(2) 0.0089(2)
Cl2 0.0230(3) 0.0176(3) 0.0330(3) 0.0007(2) 0.0166(2) 0.0047(2)
Cl3 0.0183(3) 0.0187(3) 0.0388(3) 0.0018(2) 0.0162(2) -0.0013(2)
Cl4 0.0299(3) 0.0292(3) 0.0155(3) 0.0027(2) 0.0031(2) 0.0068(2)
O1 0.0262(9) 0.0231(8) 0.0260(8) 0.0046(7) 0.0190(7) 0.0050(7)
N1 0.0168(9) 0.0163(9) 0.0161(8) 0.0017(7) 0.0100(7) 0.0003(7)
C1 0.0158(10) 0.0153(10) 0.0164(10) -0.0004(8) 0.0032(8) 0.0002(8)
C2 0.0141(10) 0.0202(11) 0.0151(9) -0.0022(8) 0.0055(8) 0.0022(8)
C3 0.0184(11) 0.0167(10) 0.0132(9) 0.0006(8) 0.0053(8) 0.0022(8)
C4 0.0152(10) 0.0148(10) 0.0122(9) 0.0015(8) 0.0045(8) 0.0013(8)
C5 0.0134(10) 0.0181(10) 0.0134(9) 0.0001(8) 0.0030(8) -0.0012(8)
C6 0.0139(10) 0.0174(10) 0.0184(10) -0.0006(8) 0.0081(8) 0.0004(8)

loop_
_atom_type_symbol
_atom_type_description
_atom_type_scat_dispersion_real
_atom_type_scat_dispersion_imag
_atom_type_scat_source
C C 0.0033 0.0016 'International Tables Vol C Tables 4.2.6.8 and 6.1.1.4'
H H 0.0000 0.0000 'International Tables Vol C Tables 4.2.6.8 and 6.1.1.4'
N N 0.0061 0.0033 'International Tables Vol C Tables 4.2.6.8 and 6.1.1.4'
O O 0.0106 0.0060 'International Tables Vol C Tables 4.2.6.8 and 6.1.1.4'
Cl Cl 0.1484 0.1585 'International Tables Vol C Tables 4.2.6.8 and 6.1.1.4'

loop_
_geom_angle_atom_site_label_1
_geom_angle_atom_site_label_2
_geom_angle_atom_site_label_3
_geom_angle
C1 N1 C4 110.03(17)
C1 N1 H1 124.7(15)
C4 N1 H1 125.1(15)
N1 C1 C2 107.60(17)
N1 C1 H1A 126.2
C2 C1 H1A 126.2
C1 C2 C3 108.67(18)
C1 C2 Cl1 125.19(16)
C3 C2 Cl1 126.14(16)
C2 C3 C4 106.20(18)
C2 C3 H3A 126.9
C4 C3 H3A 126.9
N1 C4 C3 107.51(17)
N1 C4 C5 117.74(17)
C3 C4 C5 134.74(19)
O1 C5 C4 123.12(19)
O1 C5 C6 117.84(18)
C4 C5 C6 119.03(17)
C5 C6 Cl2 110.62(13)
C5 C6 Cl3 111.22(14)
Cl2 C6 Cl3 108.28(11)
C5 C6 Cl4 107.31(14)
Cl2 C6 Cl4 109.29(10)
Cl3 C6 Cl4 110.12(11)

loop_
_geom_bond_atom_site_label_1
_geom_bond_atom_site_label_2
_geom_bond_distance
Cl1 C2 1.722(2)
Cl2 C6 1.763(2)
Cl3 C6 1.774(2)
Cl4 C6 1.777(2)
O1 C5 1.222(2)
N1 C1 1.342(3)
N1 C4 1.376(2)
N1 H1 0.858(9)
C1 C2 1.385(3)
C1 H1A 0.9500
C2 C3 1.393(3)
C3 C4 1.398(3)
C3 H3A 0.9500
C4 C5 1.438(3)
C5 C6 1.555(3)

loop_
_geom_hbond_atom_site_label_D
_geom_hbond_atom_site_label_H
_geom_hbond_atom_site_label_A
_geom_hbond_distance_DH
_geom_hbond_distance_HA
_geom_hbond_distance_DA
_geom_hbond_angle_DHA
_geom_hbond_site_symmetry_A
N1 H1 O1 0.858(9) 2.030(11) 2.872(2) 167(2) 2_766

loop_
_geom_torsion_atom_site_label_1
_geom_torsion_atom_site_label_2
_geom_torsion_atom_site_label_3
_geom_torsion_atom_site_label_4
_geom_torsion
C4 N1 C1 C2 0.0(2)
N1 C1 C2 C3 0.3(2)
N1 C1 C2 Cl1 -179.05(15)
C1 C2 C3 C4 -0.5(2)
Cl1 C2 C3 C4 178.90(15)
C1 N1 C4 C3 -0.2(2)
C1 N1 C4 C5 178.47(17)
C2 C3 C4 N1 0.4(2)
C2 C3 C4 C5 -178.0(2)
N1 C4 C5 O1 0.2(3)
C3 C4 C5 O1 178.4(2)
N1 C4 C5 C6 178.96(16)
C3 C4 C5 C6 -2.8(3)
O1 C5 C6 Cl2 -9.1(2)
C4 C5 C6 Cl2 172.04(14)
O1 C5 C6 Cl3 -129.48(17)
C4 C5 C6 Cl3 51.7(2)
O1 C5 C6 Cl4 110.03(18)
C4 C5 C6 Cl4 -68.8(2)
